data_2212577
loop_
_publ_author_name
'Weil, Matthias'

_publ_section_title
;
 Redetermination of Ag~2~[TeO~2~(OH)~4~]: a revised hydrogen-bonding
 scheme
;
_journal_coeditor_code HB2295
_journal_issue 3
_journal_name_full 'Acta Crystallographica Section E'
_journal_page_first i77
_journal_page_last i79
_journal_paper_doi 10.1107/S1600536807007970
_journal_volume 63
_journal_year 2007
_chemical_formula_iupac 'Ag2 [Te O2 (O H)4]'
_chemical_formula_structural 'Ag2 (Te O2 (O H)4)'
_chemical_formula_sum 'Ag2 H4 O6 Te'
_chemical_formula_weight 443.37
_chemical_name_systematic
;
Disilver(I) tetrahydroxodioxotellurate(VI)
;
_space_group_IT_number 43
_symmetry_cell_setting orthorhombic
_symmetry_space_group_name_Hall 'F 2 -2d'
_symmetry_space_group_name_H-M 'F d d 2'
_atom_sites_solution_hydrogens difmap
_atom_sites_solution_primary isomor
_atom_sites_solution_secondary none
_audit_creation_method SHELXL-97
_cell_angle_alpha 90.00
_cell_angle_beta 90.00
_cell_angle_gamma 90.00
_cell_formula_units_Z 8
_cell_length_a 18.5845(18)
_cell_length_b 6.4186(7)
_cell_length_c 8.8790(10)
_cell_measurement_reflns_used 25
_cell_measurement_temperature 293(2)
_cell_measurement_theta_max 16.213
_cell_measurement_theta_min 11.273
_cell_volume 1059.1(2)
_computing_cell_refinement 'CAD-4 Software'
_computing_data_collection 'CAD-4 Software (Enraf--Nonius, 1989)'
_computing_data_reduction 'HELENA implemented in PLATON (Spek, 2003)'
_computing_molecular_graphics 'ATOMS (Dowty, 2006)'
_computing_publication_material SHELXL97
_computing_structure_refinement 'SHELXL97 (Sheldrick, 1997)'
_computing_structure_solution 'coordinates taken from a previous refinement'
_diffrn_ambient_temperature 293(2)
_diffrn_measured_fraction_theta_full 0.997
_diffrn_measured_fraction_theta_max 0.997
_diffrn_measurement_device_type 'Enraf--Nonius CAD-4'
_diffrn_measurement_method \w/2\q
_diffrn_radiation_monochromator graphite
_diffrn_radiation_source 'fine-focus sealed tube'
_diffrn_radiation_type MoK\a
_diffrn_radiation_wavelength 0.71073
_diffrn_reflns_av_R_equivalents 0.1066
_diffrn_reflns_av_sigmaI/netI 0.0586
_diffrn_reflns_limit_h_max 29
_diffrn_reflns_limit_h_min -29
_diffrn_reflns_limit_k_max 10
_diffrn_reflns_limit_k_min -10
_diffrn_reflns_limit_l_max 14
_diffrn_reflns_limit_l_min -14
_diffrn_reflns_number 4417
_diffrn_reflns_theta_full 34.92
_diffrn_reflns_theta_max 34.92
_diffrn_reflns_theta_min 4.07
_diffrn_standards_decay_% 0
_diffrn_standards_interval_time 300
_diffrn_standards_number 3
_exptl_absorpt_coefficient_mu 12.748
_exptl_absorpt_correction_T_max 0.337
_exptl_absorpt_correction_T_min 0.226
_exptl_absorpt_correction_type numerical
_exptl_absorpt_process_details '(HABITUS; Herrendorf, 1997)'
_exptl_crystal_colour 'light yellow'
_exptl_crystal_density_diffrn 5.561
_exptl_crystal_density_method 'not measured'
_exptl_crystal_description prism
_exptl_crystal_F_000 1584
_exptl_crystal_size_max 0.18
_exptl_crystal_size_mid 0.15
_exptl_crystal_size_min 0.14
_refine_diff_density_max 1.909
_refine_diff_density_min -3.142
_refine_ls_abs_structure_details 'Flack (1983), 554 Friedel pairs'
_refine_ls_abs_structure_Flack 0.22(2)
_refine_ls_extinction_coef 0.00918(18)
_refine_ls_extinction_expression Fc^*^=kFc[1+0.001xFc^2^\l^3^/sin(2\q)]^-1/4^
_refine_ls_extinction_method SHELXL97
_refine_ls_goodness_of_fit_ref 1.089
_refine_ls_hydrogen_treatment refall
_refine_ls_matrix_type full
_refine_ls_number_parameters 51
_refine_ls_number_reflns 1167
_refine_ls_number_restraints 3
_refine_ls_restrained_S_all 1.088
_refine_ls_R_factor_all 0.0335
_refine_ls_R_factor_gt 0.0327
_refine_ls_shift/su_max 0.001
_refine_ls_shift/su_mean 0.000
_refine_ls_structure_factor_coef Fsqd
_refine_ls_weighting_details 'w=1/[\s^2^(Fo^2^)+(0.0192P)^2^] where P=(Fo^2^+2Fc^2^)/3'
_refine_ls_weighting_scheme calc
_refine_ls_wR_factor_gt 0.0383
_refine_ls_wR_factor_ref 0.0386
_reflns_number_gt 1140
_reflns_number_total 1167
_reflns_threshold_expression I>2\s(I)
_cod_data_source_file hb2295.cif
_cod_data_source_block I
_cod_database_code 2212577
_cod_database_fobs_code 2212577

loop_
_symmetry_equiv_pos_as_xyz
'x, y, z'
'-x, -y, z'
'x+1/4, -y+1/4, z+1/4'
'-x+1/4, y+1/4, z+1/4'
'x, y+1/2, z+1/2'
'-x, -y+1/2, z+1/2'
'x+1/4, -y+3/4, z+3/4'
'-x+1/4, y+3/4, z+3/4'
'x+1/2, y, z+1/2'
'-x+1/2, -y, z+1/2'
'x+3/4, -y+1/4, z+3/4'
'-x+3/4, y+1/4, z+3/4'
'x+1/2, y+1/2, z'
'-x+1/2, -y+1/2, z'
'x+3/4, -y+3/4, z+1/4'
'-x+3/4, y+3/4, z+1/4'

loop_
_atom_site_type_symbol
_atom_site_label
_atom_site_fract_x
_atom_site_fract_y
_atom_site_fract_z
_atom_site_U_iso_or_equiv
_atom_site_adp_type
_atom_site_calc_flag
_atom_site_refinement_flags
_atom_site_occupancy
Te Te 0.0000 0.0000 0.002000(11) 0.00736(6) Uani d S 1
Ag Ag 0.079916(12) 0.52615(4) 0.98669(4) 0.02515(9) Uani d . 1
O O1 0.04247(9) 0.8207(4) 0.8601(2) 0.0109(3) Uani d . 1
O O2 0.04460(9) 0.8320(5) 0.1599(2) 0.0161(4) Uani d D 1
O O3 0.08359(8) 0.1808(3) 0.0064(2) 0.0130(3) Uani d D 1
H H1 0.022(4) 0.787(10) 0.254(5) 0.037(11) Uiso d D 1
H H2 0.129(3) 0.126(9) 0.040(6) 0.037(11) Uiso d D 1

loop_
_atom_site_aniso_label
_atom_site_aniso_U_11
_atom_site_aniso_U_22
_atom_site_aniso_U_33
_atom_site_aniso_U_12
_atom_site_aniso_U_13
_atom_site_aniso_U_23
Te 0.00781(8) 0.00498(9) 0.00931(8) 0.00088(5) 0.000 0.000
Ag 0.02056(11) 0.00880(12) 0.04609(18) 0.00267(6) 0.00392(9) 0.00486(12)
O1 0.0108(6) 0.0072(10) 0.0146(6) 0.0001(6) 0.0029(5) -0.0048(7)
O2 0.0125(7) 0.0199(12) 0.0159(7) 0.0019(7) -0.0007(5) 0.0099(8)
O3 0.0087(5) 0.0071(8) 0.0232(7) -0.0014(5) -0.0030(6) 0.0018(7)

loop_
_atom_type_symbol
_atom_type_description
_atom_type_scat_dispersion_real
_atom_type_scat_dispersion_imag
_atom_type_scat_source
O O 0.0106 0.0060 'International Tables Vol C Tables 4.2.6.8 and 6.1.1.4'
H H 0.0000 0.0000 'International Tables Vol C Tables 4.2.6.8 and 6.1.1.4'
Ag Ag -0.8971 1.1015 'International Tables Vol C Tables 4.2.6.8 and 6.1.1.4'
Te Te -0.5308 1.6751 'International Tables Vol C Tables 4.2.6.8 and 6.1.1.4'

loop_
_geom_angle_atom_site_label_1
_geom_angle_atom_site_label_2
_geom_angle_atom_site_label_3
_geom_angle_site_symmetry_1
_geom_angle_site_symmetry_3
_geom_angle
O1 Te O1 1_544 2_564 95.84(13)
O1 Te O3 1_544 2 89.06(9)
O1 Te O3 2_564 2 92.49(9)
O1 Te O3 1_544 . 92.49(9)
O1 Te O3 2_564 . 89.06(9)
O3 Te O3 2 . 177.69(12)
O1 Te O2 1_544 2_565 175.61(11)
O1 Te O2 2_564 2_565 87.99(9)
O3 Te O2 2 2_565 88.62(9)
O3 Te O2 . 2_565 89.72(9)
O1 Te O2 1_544 1_545 87.99(9)
O1 Te O2 2_564 1_545 175.61(11)
O3 Te O2 2 1_545 89.72(9)
O3 Te O2 . 1_545 88.62(9)
O2 Te O2 2_565 1_545 88.27(14)
O3 Ag O1 1_556 . 149.79(7)
O3 Ag O2 1_556 8_545 97.94(8)
O1 Ag O2 . 8_545 91.80(7)
O3 Ag O2 1_556 1_556 136.02(7)
O1 Ag O2 . 1_556 65.78(6)
O2 Ag O2 8_545 1_556 107.23(10)
O3 Ag Ag 1_556 2_565 85.33(4)
O1 Ag Ag . 2_565 78.01(4)
O2 Ag Ag 8_545 2_565 163.72(4)
O2 Ag Ag 1_556 2_565 80.36(4)
O3 Ag Ag 1_556 4 115.31(5)
O1 Ag Ag . 4 94.85(5)
O2 Ag Ag 8_545 4 67.88(5)
O2 Ag Ag 1_556 4 48.71(4)
Ag Ag Ag 2_565 4 125.079(9)
O3 Ag Ag 1_556 8_544 62.64(5)
O1 Ag Ag . 8_544 103.31(4)
O2 Ag Ag 8_545 8_544 52.08(6)
O2 Ag Ag 1_556 8_544 157.75(5)
Ag Ag Ag 2_565 8_544 117.545(10)
Ag Ag Ag 4 8_544 117.084(15)
Te O1 Ag 1_566 . 107.56(9)
Te O2 Ag 1_565 4_554 133.07(10)
Te O2 Ag 1_565 1_554 95.76(8)
Ag O2 Ag 4_554 1_554 79.21(7)
Te O2 H1 1_565 . 127(4)
Ag O2 H1 4_554 . 97(4)
Ag O2 H1 1_554 . 113(4)
Te O3 Ag . 1_554 124.75(9)
Te O3 H2 . . 119(4)
Ag O3 H2 1_554 . 115(4)

loop_
_geom_bond_atom_site_label_1
_geom_bond_atom_site_label_2
_geom_bond_site_symmetry_2
_geom_bond_distance
_geom_bond_publ_flag
Te O1 1_544 1.8799(19) y
Te O1 2_564 1.8799(19) ?
Te O3 2 1.9395(17) ?
Te O3 . 1.9395(17) y
Te O2 2_565 1.953(2) ?
Te O2 1_545 1.953(2) y
Ag O3 1_556 2.225(2) y
Ag O1 . 2.307(2) y
Ag O2 8_545 2.4561(17) y
Ag O2 1_556 2.579(3) y
Ag Ag 2_565 2.9893(5) ?
Ag Ag 4 3.2110(3) ?
Ag Ag 8_544 3.2110(3) ?
O1 Te 1_566 1.8799(19) ?
O2 Te 1_565 1.953(2) ?
O2 Ag 4_554 2.4561(17) ?
O2 Ag 1_554 2.579(3) ?
O2 H1 . 0.98(4) ?
O3 Ag 1_554 2.225(2) ?
O3 H2 . 0.95(4) ?

loop_
_geom_hbond_atom_site_label_D
_geom_hbond_atom_site_label_H
_geom_hbond_atom_site_label_A
_geom_hbond_site_symmetry_A
_geom_hbond_distance_DH
_geom_hbond_distance_HA
_geom_hbond_distance_DA
_geom_hbond_angle_DHA
O2 H1 O1 6_564 0.98(4) 1.68(4) 2.596(2) 155(6)
O3 H2 O1 4_544 0.95(4) 1.63(4) 2.579(3) 171(6)
